data_2010612
loop_
_publ_author_name
'Cross, Wendy I.'
'Dahalan, Mohjat Z.'
'Godfrey, Stephen M.'
'Jaiboon, Nongnuch'
'McAuliffe, Charles A.'
'Pritchard, Robin G.'
'Thompson, Graeme M.'

_publ_section_title
;
 (Triphenylarsine)iodinemonobromine: a charge-transfer adduct in which
 arsenic selectively bonds to iodine
;
_journal_issue 2
_journal_name_full 'Acta Crystallographica Section C'
_journal_page_first 140
_journal_page_last 141
_journal_paper_doi 10.1107/S0108270199012111
_journal_volume 56
_journal_year 2000
_chemical_formula_iupac '[As (Br I) (C6 H5)3]'
_chemical_formula_sum 'C18 H15 As Br I'
_chemical_formula_weight 513.03
_chemical_name_systematic
;
(iodobromo)triphenylarsenic
;
_space_group_IT_number 14
_symmetry_cell_setting monoclinic
_symmetry_space_group_name_Hall '-P 2ybc'
_symmetry_space_group_name_H-M 'P 1 21/c 1'
_audit_creation_method SHELXL-97
_cell_angle_alpha 90.00
_cell_angle_beta 92.176(12)
_cell_angle_gamma 90.00
_cell_formula_units_Z 4
_cell_length_a 9.1198(13)
_cell_length_b 9.960(2)
_cell_length_c 19.483(3)
_cell_measurement_reflns_used 25
_cell_measurement_temperature 203(2)
_cell_measurement_theta_max 16.41
_cell_measurement_theta_min 13.33
_cell_volume 1768.4(5)
_computing_cell_refinement 'CAD-4 Software'
_computing_data_collection 'CAD-4 Software (Enraf-Nonius, 1994)'
_computing_data_reduction 'XCAD4 (Harms & Wocadlo, 1995)'
_computing_molecular_graphics 'ORTEPIII (Farrugia, 1997; Burnett & Johnson, 1996)'
_computing_publication_material SHELX97
_computing_structure_refinement SHELX97
_computing_structure_solution 'SHELX97 (Sheldrick, 1997)'
_diffrn_ambient_temperature 203(2)
_diffrn_measured_fraction_theta_full .930
_diffrn_measured_fraction_theta_max .930
_diffrn_measurement_device_type 'Nonius MACH3'
_diffrn_measurement_method 2\q/\w
_diffrn_radiation_monochromator graphite
_diffrn_radiation_source 'fine-focus sealed tube'
_diffrn_radiation_type MoK\a
_diffrn_radiation_wavelength .71073
_diffrn_reflns_av_R_equivalents .041
_diffrn_reflns_av_sigmaI/netI .029
_diffrn_reflns_limit_h_max 10
_diffrn_reflns_limit_h_min 0
_diffrn_reflns_limit_k_max 11
_diffrn_reflns_limit_k_min 0
_diffrn_reflns_limit_l_max 23
_diffrn_reflns_limit_l_min -23
_diffrn_reflns_number 3270
_diffrn_reflns_theta_full 24.98
_diffrn_reflns_theta_max 24.98
_diffrn_reflns_theta_min 2.09
_diffrn_standards_decay_% .0
_diffrn_standards_interval_count 150
_diffrn_standards_number 3
_exptl_absorpt_coefficient_mu 5.919
_exptl_absorpt_correction_T_max .521
_exptl_absorpt_correction_T_min .386
_exptl_absorpt_correction_type \y-scan
_exptl_absorpt_process_details '(North et al., 1968)'
_exptl_crystal_colour orange
_exptl_crystal_density_diffrn 1.927
_exptl_crystal_density_method 'not measured'
_exptl_crystal_description needle
_exptl_crystal_F_000 976
_exptl_crystal_size_max .25
_exptl_crystal_size_mid .15
_exptl_crystal_size_min .11
_refine_diff_density_max .647
_refine_diff_density_min -.990
_refine_ls_extinction_coef .00015(19)
_refine_ls_extinction_method 'SHELX97 (Sheldrick, 1997)'
_refine_ls_goodness_of_fit_ref 1.023
_refine_ls_hydrogen_treatment constr
_refine_ls_matrix_type full
_refine_ls_number_parameters 191
_refine_ls_number_reflns 3065
_refine_ls_number_restraints 0
_refine_ls_restrained_S_all 1.023
_refine_ls_R_factor_all .053
_refine_ls_R_factor_gt .036
_refine_ls_shift/su_max .001
_refine_ls_shift/su_mean .000
_refine_ls_structure_factor_coef Fsqd
_refine_ls_weighting_details 'w = 1/[\s^2^(Fo^2^)+(0.0503P)^2^+2.5099P] where P=(Fo^2^+2Fc^2^)/3'
_refine_ls_weighting_scheme calc
_refine_ls_wR_factor_ref .089
_reflns_number_gt 2360
_reflns_number_total 3065
_reflns_threshold_expression I>2\s(I)
_cod_data_source_file cf1314.cif
_cod_data_source_block I
_cod_depositor_comments
;
The following automatic conversions were performed:

'_refine_ls_weighting_scheme' value 'calc w =
1/[\s^2^(Fo^2^)+(0.0503P)^2^+2.5099P] where P=(Fo^2^+2Fc^2^)/3' was
changed to 'calc'. New tag '_refine_ls_weighting_details' was
created. The value of the new tag was set to 'w =
1/[\s^2^(Fo^2^)+(0.0503P)^2^+2.5099P] where P=(Fo^2^+2Fc^2^)/3'.

Automatic conversion script
Id: cif_fix_values 3143 2015-03-26 13:38:13Z robertas 
;
_cod_original_cell_volume 1768.4(6)
_cod_original_sg_symbol_H-M 'P 21/c'
_cod_database_code 2010612
_cod_database_fobs_code 2010612

loop_
_symmetry_equiv_pos_as_xyz
'x, y, z'
'-x, y+1/2, -z+1/2'
'-x, -y, -z'
'x, -y-1/2, z-1/2'

loop_
_atom_site_label
_atom_site_fract_x
_atom_site_fract_y
_atom_site_fract_z
_atom_site_U_iso_or_equiv
_atom_site_adp_type
_atom_site_calc_flag
_atom_site_refinement_flags
_atom_site_occupancy
_atom_site_disorder_assembly
_atom_site_disorder_group
_atom_site_type_symbol
I1 .25473(4) .91923(4) .664462(18) .03120(14) Uani d . 1 . . I
Br1 .09272(6) 1.09119(6) .75101(3) .03675(18) Uani d . 1 . . Br
As1 .38469(6) .74618(6) .58831(3) .02898(17) Uani d . 1 . . As
C1 .2719(5) .7190(6) .5051(3) .0295(13) Uani d . 1 . . C
C2 .2100(6) .5955(6) .4894(3) .0313(13) Uani d . 1 . . C
H2 .2251 .5227 .5195 .038 Uiso calc R 1 . . H
C3 .1261(6) .5788(7) .4295(3) .0411(15) Uani d . 1 . . C
H3 .0847 .4945 .4189 .049 Uiso calc R 1 . . H
C4 .1029(6) .6847(7) .3854(3) .0386(15) Uani d . 1 . . C
H4 .0469 .6726 .3444 .046 Uiso calc R 1 . . H
C5 .1619(6) .8089(7) .4013(3) .0400(15) Uani d . 1 . . C
H5 .1447 .8819 .3715 .048 Uiso calc R 1 . . H
C6 .2476(6) .8261(6) .4621(3) .0330(13) Uani d . 1 . . C
H6 .2880 .9106 .4731 .040 Uiso calc R 1 . . H
C7 .3923(6) .5783(6) .6358(3) .0287(12) Uani d . 1 . . C
C8 .2692(6) .5341(7) .6681(3) .0394(16) Uani d . 1 . . C
H8 .1856 .5892 .6693 .047 Uiso calc R 1 . . H
C9 .2686(6) .4104(7) .6984(3) .0405(15) Uani d . 1 . . C
H9 .1837 .3800 .7195 .049 Uiso calc R 1 . . H
C10 .3924(7) .3293(6) .6982(3) .0360(14) Uani d . 1 . . C
H10 .3916 .2439 .7188 .043 Uiso calc R 1 . . H
C11 .5180(7) .3760(7) .6672(3) .0397(15) Uani d . 1 . . C
H11 .6027 .3222 .6674 .048 Uiso calc R 1 . . H
C12 .5186(6) .4999(7) .6365(3) .0366(15) Uani d . 1 . . C
H12 .6038 .5317 .6162 .044 Uiso calc R 1 . . H
C13 .5814(5) .7866(6) .5633(3) .0298(13) Uani d . 1 . . C
C14 .6242(6) .7721(6) .4968(3) .0348(14) Uani d . 1 . . C
H14 .5554 .7487 .4617 .042 Uiso calc R 1 . . H
C15 .7699(7) .7923(7) .4825(3) .0411(16) Uani d . 1 . . C
H15 .7999 .7864 .4369 .049 Uiso calc R 1 . . H
C16 .8710(6) .8212(7) .5346(4) .0408(16) Uani d . 1 . . C
H16 .9703 .8323 .5246 .049 Uiso calc R 1 . . H
C17 .8283(6) .8338(7) .6006(4) .0442(17) Uani d . 1 . . C
H17 .8979 .8553 .6358 .053 Uiso calc R 1 . . H
C18 .6838(6) .8151(7) .6160(3) .0408(16) Uani d . 1 . . C
H18 .6546 .8215 .6616 .049 Uiso calc R 1 . . H

loop_
_atom_site_aniso_label
_atom_site_aniso_U_11
_atom_site_aniso_U_22
_atom_site_aniso_U_33
_atom_site_aniso_U_12
_atom_site_aniso_U_13
_atom_site_aniso_U_23
I1 .0184(2) .0404(2) .0344(2) -.00318(16) -.00319(14) -.00032(17)
Br1 .0309(3) .0378(4) .0420(3) .0022(3) .0070(2) .0009(3)
As1 .0137(3) .0406(4) .0325(3) -.0029(2) -.0011(2) -.0015(3)
C1 .012(3) .037(4) .038(3) .004(2) -.004(2) .001(3)
C2 .022(3) .035(3) .037(3) -.001(3) .002(2) -.007(3)
C3 .024(3) .050(4) .049(4) -.012(3) -.005(3) -.012(3)
C4 .019(3) .058(4) .039(3) .001(3) -.006(2) -.011(3)
C5 .025(3) .054(4) .040(3) .009(3) -.007(3) -.001(3)
C6 .021(3) .033(3) .045(3) .001(2) -.001(3) -.005(3)
C7 .022(3) .031(3) .033(3) -.002(2) -.003(2) .002(3)
C8 .014(3) .060(4) .044(4) -.001(3) .000(2) .011(3)
C9 .024(3) .053(4) .043(3) -.011(3) -.004(2) .007(3)
C10 .039(4) .035(4) .034(3) -.003(3) -.006(3) .000(3)
C11 .034(3) .049(4) .035(3) .009(3) -.002(3) -.005(3)
C12 .020(3) .052(4) .037(3) .001(3) .004(2) -.003(3)
C13 .010(2) .034(3) .045(3) -.007(2) -.002(2) .004(3)
C14 .020(3) .043(4) .041(3) -.008(3) .002(2) -.007(3)
C15 .031(3) .053(4) .040(4) .007(3) .010(3) .003(3)
C16 .017(3) .038(4) .067(5) .004(3) .000(3) .012(3)
C17 .016(3) .055(4) .061(4) -.005(3) -.012(3) .018(4)
C18 .030(3) .057(4) .035(3) -.007(3) -.006(3) .008(3)

loop_
_atom_type_symbol
_atom_type_description
_atom_type_scat_dispersion_real
_atom_type_scat_dispersion_imag
_atom_type_scat_source
C C .0033 .0016 'International Tables Vol C Tables 4.2.6.8 and 6.1.1.4'
H H .0000 .0000 'International Tables Vol C Tables 4.2.6.8 and 6.1.1.4'
As As .0499 2.0058 'International Tables Vol C Tables 4.2.6.8 and 6.1.1.4'
Br Br -.2901 2.4595 'International Tables Vol C Tables 4.2.6.8 and 6.1.1.4'
I I -.4742 1.8119 'International Tables Vol C Tables 4.2.6.8 and 6.1.1.4'

loop_
_geom_angle_atom_site_label_1
_geom_angle_atom_site_label_2
_geom_angle_atom_site_label_3
_geom_angle
_geom_angle_publ_flag
As1 I1 Br1 174.78(2) yes
C1 As1 C7 107.2(2) yes
C1 As1 C13 107.1(2) yes
C7 As1 C13 106.8(2) yes
C1 As1 I1 109.76(17) yes
C7 As1 I1 108.30(17) yes
C13 As1 I1 117.26(18) yes
C6 C1 C2 120.1(5) ?
C6 C1 As1 118.7(4) ?
C2 C1 As1 121.2(4) ?
C3 C2 C1 120.2(6) ?
C4 C3 C2 120.3(6) ?
C3 C4 C5 119.9(6) ?
C4 C5 C6 119.9(6) ?
C1 C6 C5 119.5(6) ?
C8 C7 C12 120.3(6) ?
C8 C7 As1 119.0(4) ?
C12 C7 As1 120.7(4) ?
C9 C8 C7 120.1(6) ?
C8 C9 C10 120.5(6) ?
C9 C10 C11 119.2(6) ?
C12 C11 C10 120.4(6) ?
C11 C12 C7 119.5(6) ?
C14 C13 C18 120.7(5) ?
C14 C13 As1 121.2(4) ?
C18 C13 As1 117.6(4) ?
C13 C14 C15 119.0(6) ?
C16 C15 C14 120.2(6) ?
C17 C16 C15 120.5(6) ?
C16 C17 C18 120.2(6) ?
C17 C18 C13 119.3(6) ?

loop_
_geom_bond_atom_site_label_1
_geom_bond_atom_site_label_2
_geom_bond_site_symmetry_2
_geom_bond_distance
_geom_bond_publ_flag
I1 As1 . 2.5904(8) yes
I1 Br1 . 2.8546(8) yes
As1 C1 . 1.906(5) yes
As1 C7 . 1.911(6) yes
As1 C13 . 1.920(5) yes
C1 C6 . 1.370(8) ?
C1 C2 . 1.383(8) ?
C2 C3 . 1.381(8) ?
C3 C4 . 1.371(9) ?
C4 C5 . 1.380(9) ?
C5 C6 . 1.404(8) ?
C7 C8 . 1.381(8) ?
C7 C12 . 1.391(8) ?
C8 C9 . 1.366(9) ?
C9 C10 . 1.388(9) ?
C10 C11 . 1.395(9) ?
C11 C12 . 1.372(9) ?
C13 C14 . 1.374(8) ?
C13 C18 . 1.390(8) ?
C14 C15 . 1.383(8) ?
C15 C16 . 1.376(9) ?
C16 C17 . 1.364(9) ?
C17 C18 . 1.375(8) ?

loop_
_cod_related_entry_id
_cod_related_entry_database
_cod_related_entry_code
1 ChemSpider 30652273
